data_7054437
loop_
_publ_author_name
'Murphy, Michael J.'
'Usov, Pavel M.'
'Rizzuto, Felix J.'
'Kepert, Cameron J.'
'D'Alessandro, Deanna M.'

_publ_section_title
;
 Magnetic, electrochemical and optical properties of a sulfate-bridged
 Co(ii) imidazole dimer
;
_journal_issue 12
_journal_name_full 'New J. Chem.'
_journal_page_first 5856
_journal_paper_doi 10.1039/C4NJ01401D
_journal_volume 38
_journal_year 2014
_chemical_formula_moiety 'C20 H32 Co2 N8 O8 S2, 2(C2 H3 N)'
_chemical_formula_sum 'C24 H38 Co2 N10 O8 S2'
_chemical_formula_weight 776.62
_chemical_name_systematic
; 
 ? 
;
_space_group_IT_number 14
_space_group_name_Hall '-P 2ybc'
_symmetry_cell_setting monoclinic
_symmetry_space_group_name_Hall '-P 2ybc'
_symmetry_space_group_name_H-M 'P 1 21/c 1'
_atom_sites_solution_hydrogens geom
_atom_sites_solution_primary direct
_atom_sites_solution_secondary difmap
_audit_creation_method SHELXL-97
_cell_angle_alpha 90.00
_cell_angle_beta 94.688(4)
_cell_angle_gamma 90.00
_cell_formula_units_Z 2
_cell_length_a 10.9888(11)
_cell_length_b 8.6363(9)
_cell_length_c 17.4813(15)
_cell_measurement_reflns_used 9676
_cell_measurement_temperature 150(2)
_cell_measurement_theta_max 26.336
_cell_measurement_theta_min 2.633
_cell_volume 1653.5(3)
_computing_cell_refinement 'SAINT (Bruker-AXS,2012)'
_computing_data_collection 'APEX (Bruker-AXS,2012)'
_computing_data_reduction 'SAINT and XPREP (Bruker-AXS,2012)'
_computing_structure_refinement 'SHELXL-97 (Sheldrick, 1997)'
_computing_structure_solution 'SHELXS-97 (Sheldrick, 1990)'
_diffrn_ambient_temperature 150(2)
_diffrn_measured_fraction_theta_full 0.998
_diffrn_measured_fraction_theta_max 0.998
_diffrn_measurement_device_type APEXII-FR591
_diffrn_measurement_method \w+\f
_diffrn_radiation_monochromator mirror
_diffrn_radiation_source 'rotating anode'
_diffrn_radiation_type MoK\a
_diffrn_radiation_wavelength 0.71073
_diffrn_reflns_av_R_equivalents 0.0342
_diffrn_reflns_av_sigmaI/netI 0.0132
_diffrn_reflns_limit_h_max 13
_diffrn_reflns_limit_h_min -13
_diffrn_reflns_limit_k_max 10
_diffrn_reflns_limit_k_min -10
_diffrn_reflns_limit_l_max 21
_diffrn_reflns_limit_l_min -21
_diffrn_reflns_number 49379
_diffrn_reflns_theta_full 26.42
_diffrn_reflns_theta_max 26.42
_diffrn_reflns_theta_min 1.86
_exptl_absorpt_coefficient_mu 1.190
_exptl_absorpt_correction_T_max 1.0
_exptl_absorpt_correction_T_min 0.925
_exptl_absorpt_correction_type multi-scan
_exptl_absorpt_process_details
;
 SADABS (Sheldrick, 1996)
;
_exptl_crystal_colour purple
_exptl_crystal_density_diffrn 1.560
_exptl_crystal_density_method 'not measured'
_exptl_crystal_description prismatic
_exptl_crystal_F_000 804
_exptl_crystal_size_max 0.120
_exptl_crystal_size_mid 0.075
_exptl_crystal_size_min 0.054
_refine_diff_density_max 0.651
_refine_diff_density_min -1.046
_refine_diff_density_rms 0.314
_refine_ls_extinction_method none
_refine_ls_goodness_of_fit_ref 1.179
_refine_ls_hydrogen_treatment constr
_refine_ls_matrix_type full
_refine_ls_number_parameters 213
_refine_ls_number_reflns 3393
_refine_ls_number_restraints 0
_refine_ls_restrained_S_all 1.179
_refine_ls_R_factor_all 0.0320
_refine_ls_R_factor_gt 0.0242
_refine_ls_shift/su_max 0.001
_refine_ls_shift/su_mean 0.000
_refine_ls_structure_factor_coef Fsqd
_refine_ls_weighting_details 'calc w=1/[\s^2^(Fo^2^)+(0.0630P)^2^+0.8196P] where P=(Fo^2^+2Fc^2^)/3'
_refine_ls_weighting_scheme calc
_refine_ls_wR_factor_gt 0.0761
_refine_ls_wR_factor_ref 0.1010
_reflns_number_gt 3155
_reflns_number_total 3393
_reflns_threshold_expression >2sigma(I)
_cod_data_source_file c4nj01401d2.cif
_cod_data_source_block 2
_cod_depositor_comments 'Adding full bibliography for 7054437.cif.'
_cod_original_sg_symbol_H-M 'P 21/c'
_cod_database_code 7054437

loop_
_symmetry_equiv_pos_as_xyz
'x, y, z'
'-x, y+1/2, -z+1/2'
'-x, -y, -z'
'x, -y-1/2, z-1/2'

loop_
_atom_site_label
_atom_site_type_symbol
_atom_site_fract_x
_atom_site_fract_y
_atom_site_fract_z
_atom_site_U_iso_or_equiv
_atom_site_adp_type
_atom_site_occupancy
_atom_site_symmetry_multiplicity
_atom_site_calc_flag
_atom_site_refinement_flags
_atom_site_disorder_assembly
_atom_site_disorder_group
N5 N 0.0329(2) 0.2955(3) 0.22867(17) 0.0533(6) Uani 1 1 d . A 1
C11 C 0.0993(3) 0.3837(3) 0.20769(15) 0.0384(6) Uani 1 1 d . A 1
C12 C 0.1845(4) 0.4970(5) 0.1829(2) 0.0643(9) Uani 1 1 d . A 1
H12A H 0.1627 0.5997 0.2012 0.096 Uiso 1 1 calc R A 1
H12B H 0.1815 0.4975 0.1268 0.096 Uiso 1 1 calc R A 1
H12C H 0.2673 0.4705 0.2041 0.096 Uiso 1 1 calc R A 1
S1 S 0.63938(4) 0.17120(5) 0.48661(3) 0.01618(13) Uani 1 1 d . . .
O3 O 0.66291(13) 0.14410(16) 0.57069(8) 0.0209(3) Uani 1 1 d . . .
O2 O 0.53004(12) 0.27100(16) 0.46980(8) 0.0209(3) Uani 1 1 d . . .
O1 O 0.60139(12) 0.01341(16) 0.45395(8) 0.0196(3) Uani 1 1 d . . .
N2 N 0.39242(16) 0.1329(2) 0.18741(9) 0.0215(4) Uani 1 1 d . . .
O4 O 0.74587(13) 0.23316(18) 0.45354(9) 0.0242(3) Uani 1 1 d . . .
N4 N 0.09609(17) 0.3710(2) 0.42092(11) 0.0296(4) Uani 1 1 d . . .
N3 N 0.24184(16) 0.1963(2) 0.43199(10) 0.0221(4) Uani 1 1 d . . .
C10 C 0.3040(2) 0.4617(3) 0.39249(14) 0.0323(5) Uani 1 1 d . . .
H10A H 0.2591 0.5526 0.3718 0.048 Uiso 1 1 calc R . .
H10B H 0.3534 0.4191 0.3533 0.048 Uiso 1 1 calc R . .
H10C H 0.3575 0.4920 0.4376 0.048 Uiso 1 1 calc R . .
N1 N 0.42677(16) 0.1190(2) 0.31295(10) 0.0194(3) Uani 1 1 d . . .
C2 C 0.4980(2) 0.2157(3) 0.20668(12) 0.0260(5) Uani 1 1 d . . .
H12 H 0.5465 0.2686 0.1725 0.031 Uiso 1 1 calc R . .
C3 C 0.35177(18) 0.0762(2) 0.25286(12) 0.0186(4) Uani 1 1 d . . .
C5 C 0.23879(19) -0.0191(3) 0.25581(12) 0.0245(4) Uani 1 1 d . . .
H15A H 0.1671 0.0488 0.2520 0.037 Uiso 1 1 calc R . .
H15B H 0.2423 -0.0762 0.3044 0.037 Uiso 1 1 calc R . .
H15C H 0.2329 -0.0925 0.2129 0.037 Uiso 1 1 calc R . .
C8 C 0.21624(19) 0.3427(2) 0.41483(12) 0.0234(4) Uani 1 1 d . . .
C4 C 0.3359(2) 0.1128(3) 0.10923(12) 0.0299(5) Uani 1 1 d . . .
H18A H 0.2583 0.1692 0.1036 0.045 Uiso 1 1 calc R . .
H18B H 0.3210 0.0025 0.0993 0.045 Uiso 1 1 calc R . .
H18C H 0.3906 0.1533 0.0725 0.045 Uiso 1 1 calc R . .
C7 C 0.0431(2) 0.2340(3) 0.44273(15) 0.0360(6) Uani 1 1 d . . .
H19 H -0.0402 0.2183 0.4513 0.043 Uiso 1 1 calc R . .
C6 C 0.1332(2) 0.1272(3) 0.44941(14) 0.0300(5) Uani 1 1 d . . .
H20 H 0.1239 0.0220 0.4637 0.036 Uiso 1 1 calc R . .
C1 C 0.5185(2) 0.2067(3) 0.28390(12) 0.0246(4) Uani 1 1 d . . .
H21 H 0.5852 0.2529 0.3136 0.029 Uiso 1 1 calc R . .
C9 C 0.0325(3) 0.5170(4) 0.40341(17) 0.0482(7) Uani 1 1 d . . .
H23A H 0.0768 0.6018 0.4306 0.072 Uiso 1 1 calc R . .
H23B H -0.0505 0.5110 0.4199 0.072 Uiso 1 1 calc R . .
H23C H 0.0286 0.5360 0.3480 0.072 Uiso 1 1 calc R . .
Co1 Co 0.40687(2) 0.08821(3) 0.427560(14) 0.01652(11) Uani 1 1 d . . .

loop_
_atom_site_aniso_label
_atom_site_aniso_U_11
_atom_site_aniso_U_22
_atom_site_aniso_U_33
_atom_site_aniso_U_23
_atom_site_aniso_U_13
_atom_site_aniso_U_12
N5 0.0538(16) 0.0397(13) 0.0681(17) -0.0047(13) 0.0143(13) 0.0013(12)
C11 0.0448(15) 0.0364(13) 0.0343(13) -0.0018(11) 0.0057(11) 0.0071(12)
C12 0.070(2) 0.066(2) 0.060(2) 0.0139(17) 0.0215(17) -0.0113(18)
S1 0.0142(2) 0.0173(2) 0.0174(2) 0.00155(17) 0.00352(17) -0.00063(16)
O3 0.0245(7) 0.0210(7) 0.0171(7) 0.0012(6) 0.0011(5) -0.0011(6)
O2 0.0169(7) 0.0200(7) 0.0258(7) 0.0015(6) 0.0017(5) 0.0017(5)
O1 0.0213(7) 0.0172(7) 0.0204(7) -0.0001(5) 0.0018(5) -0.0005(5)
N2 0.0269(9) 0.0200(8) 0.0179(8) 0.0008(7) 0.0045(7) -0.0011(7)
O4 0.0174(7) 0.0270(8) 0.0290(8) 0.0058(6) 0.0077(6) -0.0027(6)
N4 0.0251(10) 0.0364(10) 0.0269(9) -0.0031(8) -0.0006(8) 0.0119(8)
N3 0.0192(8) 0.0247(9) 0.0226(8) 0.0001(7) 0.0024(7) 0.0018(7)
C10 0.0370(13) 0.0217(11) 0.0373(13) 0.0038(10) -0.0024(10) 0.0017(10)
N1 0.0194(8) 0.0197(8) 0.0195(8) 0.0014(7) 0.0046(6) -0.0014(7)
C2 0.0290(11) 0.0262(11) 0.0241(10) 0.0019(9) 0.0091(8) -0.0065(9)
C3 0.0207(10) 0.0158(9) 0.0199(9) 0.0020(7) 0.0044(8) 0.0017(7)
C5 0.0210(10) 0.0274(11) 0.0247(10) 0.0032(8) 0.0004(8) -0.0031(8)
C8 0.0256(10) 0.0255(11) 0.0184(9) -0.0015(8) -0.0015(8) 0.0046(8)
C4 0.0371(13) 0.0340(12) 0.0183(10) 0.0015(9) 0.0015(9) -0.0036(10)
C7 0.0205(11) 0.0473(15) 0.0404(13) -0.0035(11) 0.0045(9) 0.0030(10)
C6 0.0240(11) 0.0319(12) 0.0348(12) -0.0001(10) 0.0069(9) -0.0021(9)
C1 0.0238(10) 0.0252(10) 0.0254(10) 0.0005(8) 0.0065(8) -0.0075(8)
C9 0.0491(16) 0.0531(18) 0.0417(15) 0.0024(13) 0.0007(12) 0.0322(14)
Co1 0.01527(17) 0.01713(17) 0.01764(17) 0.00102(9) 0.00420(11) -0.00026(9)

loop_
_atom_type_symbol
_atom_type_description
_atom_type_scat_dispersion_real
_atom_type_scat_dispersion_imag
_atom_type_scat_source
C C 0.0033 0.0016 'International Tables Vol C Tables 4.2.6.8 and 6.1.1.4'
H H 0.0000 0.0000 'International Tables Vol C Tables 4.2.6.8 and 6.1.1.4'
N N 0.0061 0.0033 'International Tables Vol C Tables 4.2.6.8 and 6.1.1.4'
O O 0.0106 0.0060 'International Tables Vol C Tables 4.2.6.8 and 6.1.1.4'
Cl Cl 0.1484 0.1585 'International Tables Vol C Tables 4.2.6.8 and 6.1.1.4'
Co Co 0.3494 0.9721 'International Tables Vol C Tables 4.2.6.8 and 6.1.1.4'
S S 0.1246 0.1234 'International Tables Vol C Tables 4.2.6.8 and 6.1.1.4'

loop_
_geom_angle_atom_site_label_1
_geom_angle_atom_site_label_2
_geom_angle_atom_site_label_3
_geom_angle
_geom_angle_site_symmetry_1
_geom_angle_site_symmetry_3
N5 C11 C12 178.6(3) . .
O4 S1 O2 111.87(9) . .
O4 S1 O3 111.77(9) . .
O2 S1 O3 110.98(8) . .
O4 S1 O1 112.73(9) . .
O2 S1 O1 104.60(8) . .
O3 S1 O1 104.45(8) . .
O4 S1 Co1 134.87(6) . 3_656
O2 S1 Co1 113.26(6) . 3_656
O3 S1 Co1 50.40(6) . 3_656
O1 S1 Co1 54.67(5) . 3_656
O4 S1 Co1 134.18(7) . .
O2 S1 Co1 51.04(6) . .
O3 S1 Co1 114.04(6) . .
O1 S1 Co1 54.02(5) . .
Co1 S1 Co1 77.753(14) 3_656 .
S1 O3 Co1 97.32(7) . 3_656
S1 O2 Co1 96.72(7) . .
S1 O1 Co1 92.68(7) . .
S1 O1 Co1 91.96(7) . 3_656
Co1 O1 Co1 101.03(5) . 3_656
C3 N2 C2 108.05(17) . .
C3 N2 C4 127.00(19) . .
C2 N2 C4 124.95(18) . .
C8 N4 C7 107.53(19) . .
C8 N4 C9 126.2(2) . .
C7 N4 C9 126.1(2) . .
C8 N3 C6 106.79(19) . .
C8 N3 Co1 126.82(15) . .
C6 N3 Co1 126.30(15) . .
C3 N1 C1 106.46(17) . .
C3 N1 Co1 128.71(14) . .
C1 N1 Co1 124.48(14) . .
C1 C2 N2 106.39(18) . .
N1 C3 N2 109.88(17) . .
N1 C3 C5 125.98(18) . .
N2 C3 C5 124.13(19) . .
N3 C8 N4 110.2(2) . .
N3 C8 C10 126.2(2) . .
N4 C8 C10 123.6(2) . .
C6 C7 N4 106.6(2) . .
C7 C6 N3 108.9(2) . .
C2 C1 N1 109.21(18) . .
N3 Co1 N1 98.25(7) . .
N3 Co1 O3 96.13(7) . 3_656
N1 Co1 O3 101.64(6) . 3_656
N3 Co1 O2 100.69(6) . .
N1 Co1 O2 97.17(6) . .
O3 Co1 O2 152.62(5) 3_656 .
N3 Co1 O1 162.82(6) . .
N1 Co1 O1 93.58(6) . .
O3 Co1 O1 93.63(5) 3_656 .
O2 Co1 O1 65.31(5) . .
N3 Co1 O1 92.31(6) . 3_656
N1 Co1 O1 164.19(6) . 3_656
O3 Co1 O1 65.35(5) 3_656 3_656
O2 Co1 O1 92.37(5) . 3_656
O1 Co1 O1 78.97(5) . 3_656
N3 Co1 S1 98.40(5) . 3_656
N1 Co1 S1 132.37(5) . 3_656
O3 Co1 S1 32.29(4) 3_656 3_656
O2 Co1 S1 122.81(4) . 3_656
O1 Co1 S1 82.50(4) . 3_656
O1 Co1 S1 33.37(4) 3_656 3_656
N3 Co1 S1 131.37(5) . .
N1 Co1 S1 99.31(5) . .
O3 Co1 S1 123.74(4) 3_656 .
O2 Co1 S1 32.24(4) . .
O1 Co1 S1 33.30(4) . .
O1 Co1 S1 82.17(4) 3_656 .
S1 Co1 S1 102.247(15) 3_656 .

loop_
_geom_bond_atom_site_label_1
_geom_bond_atom_site_label_2
_geom_bond_distance
_geom_bond_site_symmetry_2
N5 C11 1.136(4) .
C11 C12 1.445(4) .
S1 O4 1.4493(14) .
S1 O2 1.4883(14) .
S1 O3 1.4899(14) .
S1 O1 1.5226(14) .
S1 Co1 2.7665(6) 3_656
S1 Co1 2.7706(6) .
O3 Co1 2.1490(14) 3_656
O2 Co1 2.1693(14) .
O1 Co1 2.2446(14) .
O1 Co1 2.2582(14) 3_656
N2 C3 1.354(3) .
N2 C2 1.381(3) .
N2 C4 1.465(3) .
N4 C8 1.355(3) .
N4 C7 1.385(4) .
N4 C9 1.462(3) .
N3 C8 1.324(3) .
N3 C6 1.390(3) .
N3 Co1 2.0466(18) .
C10 C8 1.484(3) .
N1 C3 1.333(3) .
N1 C1 1.390(3) .
N1 Co1 2.0504(17) .
C2 C1 1.353(3) .
C3 C5 1.494(3) .
C7 C6 1.351(4) .
